data_2231308
loop_
_publ_author_name
'Ali, Mohamed Ashraf'
'Ismail, Rusli'
'Tan, Soo Choon'
'Rosli, Mohd Mustaqim'
'Fun, Hoong-Kun'

_publ_section_title
;
 (<i>E</i>)-2-[4-(Trifluoromethoxy)benzylidene]indan-1-one
;
_journal_coeditor_code SJ5181
_journal_issue 8
_journal_name_full 'Acta Crystallographica Section E'
_journal_page_first o2147
_journal_paper_doi 10.1107/S1600536811028698
_journal_volume 67
_journal_year 2011
_chemical_formula_iupac 'C17 H11 F3 O2'
_chemical_formula_moiety 'C17 H11 F3 O2'
_chemical_formula_sum 'C17 H11 F3 O2'
_chemical_formula_weight 304.26
_chemical_name_systematic
;
(<i>E</i>)-2-[4-(Trifluoromethoxy)benzylidene]indan-1-one
;
_space_group_IT_number 14
_symmetry_cell_setting monoclinic
_symmetry_space_group_name_Hall '-P 2ybc'
_symmetry_space_group_name_H-M 'P 1 21/c 1'
_atom_sites_solution_hydrogens geom
_atom_sites_solution_primary direct
_atom_sites_solution_secondary difmap
_audit_creation_method SHELXL-97
_cell_angle_alpha 90.00
_cell_angle_beta 95.8720(10)
_cell_angle_gamma 90.00
_cell_formula_units_Z 4
_cell_length_a 15.2216(4)
_cell_length_b 14.6734(4)
_cell_length_c 6.14630(10)
_cell_measurement_reflns_used 9932
_cell_measurement_temperature 100.0(10)
_cell_measurement_theta_max 30.04
_cell_measurement_theta_min 2.69
_cell_volume 1365.59(6)
_computing_cell_refinement 'SAINT (Bruker, 2009)'
_computing_data_collection 'APEX2 (Bruker, 2009)'
_computing_data_reduction 'SAINT (Bruker, 2009)'
_computing_molecular_graphics 'SHELXTL (Sheldrick, 2008)'
_computing_publication_material
;
SHELXTL (Sheldrick, 2008) and PLATON (Spek, 2009)
;
_computing_structure_refinement 'SHELXTL (Sheldrick, 2008)'
_computing_structure_solution 'SHELXTL (Sheldrick, 2008)'
_diffrn_ambient_temperature 100
_diffrn_measured_fraction_theta_full 0.995
_diffrn_measured_fraction_theta_max 0.995
_diffrn_measurement_device_type
;
Bruker SMART APEXII CCD area-detector diffractometer
;
_diffrn_measurement_method '\f and \w scans'
_diffrn_radiation_monochromator graphite
_diffrn_radiation_source 'fine-focus sealed tube'
_diffrn_radiation_type MoK\a
_diffrn_radiation_wavelength 0.71073
_diffrn_reflns_av_R_equivalents 0.0359
_diffrn_reflns_av_sigmaI/netI 0.0238
_diffrn_reflns_limit_h_max 21
_diffrn_reflns_limit_h_min -21
_diffrn_reflns_limit_k_max 20
_diffrn_reflns_limit_k_min -19
_diffrn_reflns_limit_l_max 8
_diffrn_reflns_limit_l_min -8
_diffrn_reflns_number 27814
_diffrn_reflns_theta_full 30.19
_diffrn_reflns_theta_max 30.19
_diffrn_reflns_theta_min 1.34
_diffrn_standards_number 0
_exptl_absorpt_coefficient_mu 0.124
_exptl_absorpt_correction_T_max 0.9779
_exptl_absorpt_correction_T_min 0.9550
_exptl_absorpt_correction_type multi-scan
_exptl_absorpt_process_details '(<i>SADABS</i>; Bruker, 2009)'
_exptl_crystal_colour light-yellow
_exptl_crystal_density_diffrn 1.480
_exptl_crystal_density_method 'not measured'
_exptl_crystal_description block
_exptl_crystal_F_000 624
_exptl_crystal_size_max 0.38
_exptl_crystal_size_mid 0.20
_exptl_crystal_size_min 0.18
_refine_diff_density_max 0.872
_refine_diff_density_min -0.277
_refine_ls_extinction_method none
_refine_ls_goodness_of_fit_ref 1.112
_refine_ls_hydrogen_treatment constr
_refine_ls_matrix_type full
_refine_ls_number_parameters 199
_refine_ls_number_reflns 4043
_refine_ls_number_restraints 0
_refine_ls_restrained_S_all 1.112
_refine_ls_R_factor_all 0.0821
_refine_ls_R_factor_gt 0.0689
_refine_ls_shift/su_max 0.000
_refine_ls_shift/su_mean 0.000
_refine_ls_structure_factor_coef Fsqd
_refine_ls_weighting_details 'calc w=1/[\s^2^(Fo^2^)+(0.0634P)^2^+1.8592P] where P=(Fo^2^+2Fc^2^)/3'
_refine_ls_weighting_scheme calc
_refine_ls_wR_factor_gt 0.1730
_refine_ls_wR_factor_ref 0.1808
_reflns_number_gt 3389
_reflns_number_total 4043
_reflns_threshold_expression I>2\s(I)
_cod_data_source_file sj5181.cif
_cod_data_source_block I
_cod_original_sg_symbol_H-M 'P 21/c'
_cod_database_code 2231308
_cod_database_fobs_code 2231308

loop_
_symmetry_equiv_pos_as_xyz
'x, y, z'
'-x, y+1/2, -z+1/2'
'-x, -y, -z'
'x, -y-1/2, z-1/2'

loop_
_atom_site_type_symbol
_atom_site_label
_atom_site_fract_x
_atom_site_fract_y
_atom_site_fract_z
_atom_site_U_iso_or_equiv
_atom_site_adp_type
_atom_site_calc_flag
_atom_site_refinement_flags
_atom_site_occupancy
_atom_site_symmetry_multiplicity
F F1 0.40870(11) 0.43026(14) 0.4881(3) 0.0493(5) Uani d . 1 1
F F2 0.47465(10) 0.43584(13) 0.1983(3) 0.0481(4) Uani d . 1 1
F F3 0.51278(10) 0.33503(13) 0.4426(3) 0.0467(4) Uani d . 1 1
O O1 -0.10593(11) 0.45341(11) -0.4450(2) 0.0277(3) Uani d . 1 1
O O2 0.38837(11) 0.31658(12) 0.2471(3) 0.0315(4) Uani d . 1 1
C C1 -0.06329(13) 0.35420(13) 0.0949(3) 0.0211(4) Uani d . 1 1
H H1A -0.0435 0.2906 0.1220 0.025 Uiso calc R 1 1
H H1B -0.0424 0.3919 0.2234 0.025 Uiso calc R 1 1
C C2 -0.16251(14) 0.35906(13) 0.0484(3) 0.0205(4) Uani d . 1 1
C C3 -0.22701(14) 0.33207(14) 0.1806(3) 0.0245(4) Uani d . 1 1
H H3A -0.2111 0.3077 0.3224 0.029 Uiso calc R 1 1
C C4 -0.31497(15) 0.34167(16) 0.1000(4) 0.0294(5) Uani d . 1 1
H H4A -0.3595 0.3233 0.1883 0.035 Uiso calc R 1 1
C C5 -0.33995(15) 0.37768(16) -0.1085(4) 0.0287(4) Uani d . 1 1
H H5A -0.4007 0.3834 -0.1596 0.034 Uiso calc R 1 1
C C6 -0.27604(14) 0.40491(14) -0.2400(3) 0.0244(4) Uani d . 1 1
H H6A -0.2921 0.4295 -0.3815 0.029 Uiso calc R 1 1
C C7 -0.18764(13) 0.39517(13) -0.1592(3) 0.0199(4) Uani d . 1 1
C C8 -0.10851(14) 0.41903(13) -0.2650(3) 0.0217(4) Uani d . 1 1
C C9 -0.02974(15) 0.39174(14) -0.1129(3) 0.0236(4) Uani d . 1 1
C C10 0.05182(15) 0.40510(14) -0.1712(3) 0.0238(4) Uani d . 1 1
H H10A 0.0541 0.4300 -0.3132 0.029 Uiso calc R 1 1
C C11 0.13779(14) 0.38722(14) -0.0497(3) 0.0231(4) Uani d . 1 1
C C12 0.21341(14) 0.40795(14) -0.1522(3) 0.0229(4) Uani d . 1 1
H H12A 0.2071 0.4368 -0.2913 0.027 Uiso calc R 1 1
C C13 0.29726(14) 0.38732(14) -0.0553(3) 0.0245(4) Uani d . 1 1
H H13A 0.3481 0.3999 -0.1280 0.029 Uiso calc R 1 1
C C14 0.30495(14) 0.34785(14) 0.1510(3) 0.0231(4) Uani d . 1 1
C C15 0.23247(14) 0.32961(14) 0.2623(3) 0.0232(4) Uani d . 1 1
H H15A 0.2398 0.3041 0.4051 0.028 Uiso calc R 1 1
C C16 0.14908(14) 0.34919(14) 0.1619(3) 0.0247(4) Uani d . 1 1
H H16A 0.0987 0.3368 0.2366 0.030 Uiso calc R 1 1
C C17 0.44420(15) 0.37880(19) 0.3410(4) 0.0334(5) Uani d . 1 1

loop_
_atom_site_aniso_label
_atom_site_aniso_U_11
_atom_site_aniso_U_22
_atom_site_aniso_U_33
_atom_site_aniso_U_12
_atom_site_aniso_U_13
_atom_site_aniso_U_23
F1 0.0378(9) 0.0719(12) 0.0369(8) 0.0042(8) -0.0022(6) -0.0208(8)
F2 0.0344(8) 0.0604(11) 0.0489(9) -0.0086(7) 0.0013(7) 0.0168(8)
F3 0.0275(7) 0.0728(12) 0.0387(8) 0.0091(7) -0.0019(6) 0.0124(8)
O1 0.0325(8) 0.0316(8) 0.0196(7) -0.0001(6) 0.0050(6) 0.0053(6)
O2 0.0285(8) 0.0346(9) 0.0309(8) 0.0073(7) 0.0000(6) 0.0027(6)
C1 0.0264(10) 0.0186(9) 0.0186(8) -0.0006(7) 0.0030(7) 0.0032(6)
C2 0.0271(10) 0.0157(8) 0.0188(8) 0.0003(7) 0.0039(7) -0.0003(6)
C3 0.0305(11) 0.0230(9) 0.0211(9) 0.0009(8) 0.0076(7) 0.0024(7)
C4 0.0296(11) 0.0299(11) 0.0302(11) 0.0011(9) 0.0110(8) 0.0025(8)
C5 0.0262(10) 0.0294(11) 0.0306(11) 0.0015(8) 0.0035(8) 0.0004(8)
C6 0.0276(10) 0.0238(9) 0.0218(9) 0.0018(8) 0.0019(7) 0.0002(7)
C7 0.0261(10) 0.0160(8) 0.0178(8) -0.0006(7) 0.0042(7) -0.0007(6)
C8 0.0271(10) 0.0192(9) 0.0192(8) 0.0002(7) 0.0037(7) 0.0014(6)
C9 0.0331(11) 0.0198(9) 0.0183(8) 0.0003(8) 0.0040(7) 0.0004(7)
C10 0.0327(11) 0.0208(9) 0.0184(8) -0.0006(8) 0.0043(7) -0.0009(7)
C11 0.0285(10) 0.0216(9) 0.0194(9) -0.0007(8) 0.0029(7) 0.0024(7)
C12 0.0300(10) 0.0213(9) 0.0173(8) -0.0030(8) 0.0023(7) 0.0006(7)
C13 0.0281(10) 0.0252(10) 0.0208(9) 0.0004(8) 0.0050(7) -0.0010(7)
C14 0.0271(10) 0.0201(9) 0.0214(9) 0.0029(7) -0.0013(7) -0.0009(7)
C15 0.0310(10) 0.0207(9) 0.0175(8) 0.0004(8) 0.0011(7) 0.0014(7)
C16 0.0272(10) 0.0257(10) 0.0214(9) -0.0010(8) 0.0036(7) 0.0057(7)
C17 0.0248(11) 0.0483(14) 0.0268(10) 0.0028(10) 0.0014(8) 0.0033(9)

loop_
_atom_type_symbol
_atom_type_description
_atom_type_scat_dispersion_real
_atom_type_scat_dispersion_imag
_atom_type_scat_source
C C 0.0033 0.0016 'International Tables Vol C Tables 4.2.6.8 and 6.1.1.4'
H H 0.0000 0.0000 'International Tables Vol C Tables 4.2.6.8 and 6.1.1.4'
O O 0.0106 0.0060 'International Tables Vol C Tables 4.2.6.8 and 6.1.1.4'
F F 0.0171 0.0103 'International Tables Vol C Tables 4.2.6.8 and 6.1.1.4'

loop_
_geom_angle_atom_site_label_1
_geom_angle_atom_site_label_2
_geom_angle_atom_site_label_3
_geom_angle
C17 O2 C14 117.40(18)
C2 C1 C9 103.78(16)
C2 C1 H1A 111.0
C9 C1 H1A 111.0
C2 C1 H1B 111.0
C9 C1 H1B 111.0
H1A C1 H1B 109.0
C3 C2 C7 119.75(19)
C3 C2 C1 128.79(18)
C7 C2 C1 111.46(17)
C4 C3 C2 118.33(19)
C4 C3 H3A 120.8
C2 C3 H3A 120.8
C3 C4 C5 121.8(2)
C3 C4 H4A 119.1
C5 C4 H4A 119.1
C6 C5 C4 120.1(2)
C6 C5 H5A 120.0
C4 C5 H5A 120.0
C5 C6 C7 118.19(19)
C5 C6 H6A 120.9
C7 C6 H6A 120.9
C6 C7 C2 121.90(18)
C6 C7 C8 128.58(18)
C2 C7 C8 109.52(17)
O1 C8 C7 127.16(19)
O1 C8 C9 125.34(19)
C7 C8 C9 107.49(16)
C10 C9 C8 119.89(18)
C10 C9 C1 132.40(19)
C8 C9 C1 107.68(17)
C9 C10 C11 129.92(19)
C9 C10 H10A 115.0
C11 C10 H10A 115.0
C12 C11 C16 118.21(19)
C12 C11 C10 117.70(17)
C16 C11 C10 124.08(19)
C13 C12 C11 121.48(18)
C13 C12 H12A 119.3
C11 C12 H12A 119.3
C12 C13 C14 118.15(19)
C12 C13 H13A 120.9
C14 C13 H13A 120.9
C15 C14 C13 122.39(19)
C15 C14 O2 117.17(18)
C13 C14 O2 120.18(19)
C14 C15 C16 118.77(18)
C14 C15 H15A 120.6
C16 C15 H15A 120.6
C15 C16 C11 120.89(19)
C15 C16 H16A 119.6
C11 C16 H16A 119.6
F3 C17 F2 107.74(19)
F3 C17 F1 108.00(19)
F2 C17 F1 106.5(2)
F3 C17 O2 107.9(2)
F2 C17 O2 113.2(2)
F1 C17 O2 113.3(2)

loop_
_geom_bond_atom_site_label_1
_geom_bond_atom_site_label_2
_geom_bond_distance
F1 C17 1.334(3)
F2 C17 1.330(3)
F3 C17 1.326(3)
O1 C8 1.220(2)
O2 C17 1.337(3)
O2 C14 1.421(2)
C1 C2 1.510(3)
C1 C9 1.526(3)
C1 H1A 0.9900
C1 H1B 0.9900
C2 C3 1.395(3)
C2 C7 1.398(3)
C3 C4 1.387(3)
C3 H3A 0.9500
C4 C5 1.402(3)
C4 H4A 0.9500
C5 C6 1.386(3)
C5 H5A 0.9500
C6 C7 1.393(3)
C6 H6A 0.9500
C7 C8 1.469(3)
C8 C9 1.497(3)
C9 C10 1.341(3)
C10 C11 1.463(3)
C10 H10A 0.9500
C11 C12 1.401(3)
C11 C16 1.409(3)
C12 C13 1.386(3)
C12 H12A 0.9500
C13 C14 1.388(3)
C13 H13A 0.9500
C14 C15 1.382(3)
C15 C16 1.384(3)
C15 H15A 0.9500
C16 H16A 0.9500

loop_
_geom_hbond_atom_site_label_D
_geom_hbond_atom_site_label_H
_geom_hbond_atom_site_label_A
_geom_hbond_site_symmetry_A
_geom_hbond_distance_DH
_geom_hbond_distance_HA
_geom_hbond_distance_DA
_geom_hbond_angle_DHA
_geom_hbond_publ_flag
C1 H1B O1 1_556 0.99 2.51 3.304(2) 137 yes
C10 H10A O1 3_564 0.95 2.45 3.309(2) 151 yes

loop_
_geom_torsion_atom_site_label_1
_geom_torsion_atom_site_label_2
_geom_torsion_atom_site_label_3
_geom_torsion_atom_site_label_4
_geom_torsion
C9 C1 C2 C3 178.8(2)
C9 C1 C2 C7 -0.3(2)
C7 C2 C3 C4 0.4(3)
C1 C2 C3 C4 -178.7(2)
C2 C3 C4 C5 -0.2(3)
C3 C4 C5 C6 -0.1(4)
C4 C5 C6 C7 0.1(3)
C5 C6 C7 C2 0.0(3)
C5 C6 C7 C8 -179.7(2)
C3 C2 C7 C6 -0.3(3)
C1 C2 C7 C6 178.95(18)
C3 C2 C7 C8 179.50(18)
C1 C2 C7 C8 -1.3(2)
C6 C7 C8 O1 1.1(3)
C2 C7 C8 O1 -178.7(2)
C6 C7 C8 C9 -177.8(2)
C2 C7 C8 C9 2.4(2)
O1 C8 C9 C10 0.3(3)
C7 C8 C9 C10 179.24(18)
O1 C8 C9 C1 178.51(19)
C7 C8 C9 C1 -2.6(2)
C2 C1 C9 C10 179.7(2)
C2 C1 C9 C8 1.8(2)
C8 C9 C10 C11 177.73(19)
C1 C9 C10 C11 0.1(4)
C9 C10 C11 C12 179.9(2)
C9 C10 C11 C16 1.0(4)
C16 C11 C12 C13 3.6(3)
C10 C11 C12 C13 -175.43(19)
C11 C12 C13 C14 -2.0(3)
C12 C13 C14 C15 -0.7(3)
C12 C13 C14 O2 173.25(18)
C17 O2 C14 C15 -105.6(2)
C17 O2 C14 C13 80.1(3)
C13 C14 C15 C16 1.8(3)
O2 C14 C15 C16 -172.35(18)
C14 C15 C16 C11 -0.2(3)
C12 C11 C16 C15 -2.4(3)
C10 C11 C16 C15 176.49(19)
C14 O2 C17 F3 172.57(17)
C14 O2 C17 F2 -68.3(3)
C14 O2 C17 F1 53.1(3)

loop_
_cod_related_entry_id
_cod_related_entry_database
_cod_related_entry_code
1 ChemSpider 30656885
